data_4346096
loop_
_publ_author_name
'Bortoluzzi, Marco'
'Hayatifar, Mohammad'
'Marchetti, Fabio'
'Pampaloni, Guido'
'Zacchini, Stefano'

_publ_section_title
;
 Synthesis of \a-amino acidato derivatives of niobium and tantalum
 pentahalides and their conversion into iminium salts.
;
_journal_issue 8
_journal_name_full 'Inorganic chemistry'
_journal_page_first 4047
_journal_page_last 4055
_journal_paper_doi 10.1021/acs.inorgchem.5b00286
_journal_volume 54
_journal_year 2015
_chemical_formula_sum 'C10 H14 Cl6 N Nb'
_chemical_formula_weight 453.83
_space_group_IT_number 14
_space_group_name_Hall '-P 2ybc'
_space_group_name_H-M_alt 'P 1 21/c 1'
_symmetry_cell_setting monoclinic
_symmetry_space_group_name_H-M 'P 1 21/c 1'
_atom_sites_solution_hydrogens geom
_atom_sites_solution_primary direct
_atom_sites_solution_secondary difmap
_audit_creation_method SHELXL-97
_cell_angle_alpha 90.00
_cell_angle_beta 90.3200(10)
_cell_angle_gamma 90.00
_cell_formula_units_Z 8
_cell_length_a 7.1372(9)
_cell_length_b 28.110(3)
_cell_length_c 16.105(2)
_cell_measurement_reflns_used 9981
_cell_measurement_temperature 100(2)
_cell_measurement_theta_max 28.6255
_cell_measurement_theta_min 2.515
_cell_volume 3231.0(7)
_computing_cell_refinement 'APEX2 (Bruker AXS, 2006)'
_computing_data_collection 'APEX2 (Bruker AXS, 2006)'
_computing_data_reduction 'SAINT (Bruker AXS, 2004)'
_computing_molecular_graphics 'ORTEPII (Johnson, 1996)'
_computing_publication_material 'XCIF (Bruker AXS, 2001)'
_computing_structure_refinement 'SHELXL-97 (Sheldrick, 1997)'
_computing_structure_solution 'SHELXS-97 (Sheldrick, 1990)'
_diffrn_ambient_temperature 100(2)
_diffrn_measured_fraction_theta_full 0.999
_diffrn_measured_fraction_theta_max 0.999
_diffrn_measurement_device_type 'CCD area detector'
_diffrn_measurement_method 'phi and omega scans'
_diffrn_radiation_monochromator graphite
_diffrn_radiation_source 'fine-focus sealed tube'
_diffrn_radiation_type MoK\a
_diffrn_radiation_wavelength 0.71073
_diffrn_reflns_av_R_equivalents 0.0330
_diffrn_reflns_av_unetI/netI 0.0237
_diffrn_reflns_limit_h_max 8
_diffrn_reflns_limit_h_min -8
_diffrn_reflns_limit_k_max 34
_diffrn_reflns_limit_k_min -34
_diffrn_reflns_limit_l_max 19
_diffrn_reflns_limit_l_min -19
_diffrn_reflns_number 31800
_diffrn_reflns_theta_full 26.00
_diffrn_reflns_theta_max 26.00
_diffrn_reflns_theta_min 1.26
_exptl_absorpt_coefficient_mu 1.719
_exptl_absorpt_correction_T_max 0.7473
_exptl_absorpt_correction_T_min 0.7142
_exptl_absorpt_correction_type empirical
_exptl_absorpt_process_details
; 
 Data were corrected for Lorentz polarization and absorption
 effects (empirical absorption correction SADABS).
 R(int) =  0.1242 (selected reflections only, before parameter refinement)
 R(int) =  0.0507 (selected reflections only, after parameter refinement)
;
_exptl_crystal_colour orange-yellow
_exptl_crystal_density_diffrn 1.866
_exptl_crystal_density_method 'not measured'
_exptl_crystal_description prism
_exptl_crystal_F_000 1792
_exptl_crystal_size_max 0.21
_exptl_crystal_size_mid 0.20
_exptl_crystal_size_min 0.18
_refine_diff_density_max 0.654
_refine_diff_density_min -0.630
_refine_diff_density_rms 0.081
_refine_ls_extinction_method none
_refine_ls_goodness_of_fit_ref 1.032
_refine_ls_hydrogen_treatment mixed
_refine_ls_matrix_type full
_refine_ls_number_parameters 335
_refine_ls_number_reflns 6351
_refine_ls_number_restraints 2
_refine_ls_restrained_S_all 1.032
_refine_ls_R_factor_all 0.0284
_refine_ls_R_factor_gt 0.0266
_refine_ls_shift/su_max 0.003
_refine_ls_shift/su_mean 0.000
_refine_ls_structure_factor_coef Fsqd
_refine_ls_weighting_details 'calc w=1/[\s^2^(Fo^2^)+(0.0272P)^2^+4.6726P] where P=(Fo^2^+2Fc^2^)/3'
_refine_ls_weighting_scheme calc
_refine_ls_wR_factor_gt 0.0652
_refine_ls_wR_factor_ref 0.0663
_reflns_number_gt 6056
_reflns_number_total 6351
_reflns_threshold_expression >2sigma(I)
_cod_data_source_file ic5b00286_si_003.cif
_cod_data_source_block 2
_cod_depositor_comments
;
The following automatic conversions were performed:

data item '_symmetry_cell_setting' value 'Monoclinic' was changed to
'monoclinic' in accordance with the
/home/saulius/struct/COD-crude-data/automatic-downloads/DataCite-retrospective/ACS/depositions/lib/dictionaries/cif_core.dic
dictionary named 'cif_core.dic' version 2.4.2 last updated on
2011-04-26.

Automatic conversion script
Id: cif_fix_values 6909 2019-04-08 15:41:33Z antanas 
;
_cod_original_cell_volume 3230.9(7)
_cod_original_sg_symbol_H-M P2(1)/c
_cod_database_code 4346096

loop_
_symmetry_equiv_pos_as_xyz
'x, y, z'
'-x, y+1/2, -z+1/2'
'-x, -y, -z'
'x, -y-1/2, z-1/2'

loop_
_atom_site_label
_atom_site_type_symbol
_atom_site_fract_x
_atom_site_fract_y
_atom_site_fract_z
_atom_site_U_iso_or_equiv
_atom_site_adp_type
_atom_site_occupancy
_atom_site_symmetry_multiplicity
_atom_site_calc_flag
_atom_site_refinement_flags
Nb1 Nb 0.47065(4) 0.740704(8) -0.011792(15) 0.01741(7) Uani 1 1 d .
Nb2 Nb 0.0000 0.5000 1.0000 0.01570(8) Uani 1 2 d S
Nb3 Nb 0.0000 0.5000 0.5000 0.01566(8) Uani 1 2 d S
Cl1 Cl 0.47252(12) 0.74480(2) -0.15782(4) 0.02699(16) Uani 1 1 d .
Cl2 Cl 0.62230(12) 0.66688(3) -0.01616(4) 0.03047(17) Uani 1 1 d .
Cl3 Cl 0.17949(11) 0.70232(3) -0.01812(5) 0.03036(17) Uani 1 1 d .
Cl4 Cl 0.48023(11) 0.73603(2) 0.13445(4) 0.02532(16) Uani 1 1 d .
Cl5 Cl 0.31138(11) 0.81375(2) -0.00035(4) 0.02557(16) Uani 1 1 d .
Cl6 Cl 0.75703(11) 0.78172(3) -0.01131(5) 0.03529(19) Uani 1 1 d .
Cl7 Cl 0.14802(11) 0.57450(2) 1.00501(4) 0.02536(15) Uani 1 1 d .
Cl8 Cl 0.29222(10) 0.46182(3) 1.00273(5) 0.02734(16) Uani 1 1 d .
Cl9 Cl 0.01105(10) 0.50200(2) 0.85348(4) 0.02129(14) Uani 1 1 d .
Cl10 Cl 0.19305(10) 0.43252(2) 0.51260(4) 0.02433(15) Uani 1 1 d .
Cl11 Cl -0.04509(10) 0.48339(2) 0.35841(4) 0.02404(15) Uani 1 1 d .
Cl12 Cl 0.26274(10) 0.54687(2) 0.46731(4) 0.02571(16) Uani 1 1 d .
N1 N 0.4937(3) 0.59334(8) 0.25998(14) 0.0188(5) Uani 1 1 d .
C1 C 0.5215(4) 0.54897(10) 0.27473(17) 0.0190(6) Uani 1 1 d D
H1 H 0.568(4) 0.5415(10) 0.3290(10) 0.023 Uiso 1 1 d D
C2 C 0.4823(4) 0.51091(9) 0.21284(17) 0.0220(6) Uani 1 1 d .
H2A H 0.5616 0.5166 0.1636 0.026 Uiso 1 1 calc R
H2B H 0.3500 0.5137 0.1947 0.026 Uiso 1 1 calc R
C3 C 0.5154(4) 0.46060(9) 0.24250(17) 0.0186(5) Uani 1 1 d .
C4 C 0.5756(4) 0.42688(10) 0.18468(17) 0.0195(6) Uani 1 1 d .
H4 H 0.6017 0.4364 0.1293 0.023 Uiso 1 1 calc R
C5 C 0.5973(4) 0.37961(10) 0.20758(19) 0.0236(6) Uani 1 1 d .
H5 H 0.6370 0.3569 0.1676 0.028 Uiso 1 1 calc R
C6 C 0.5617(4) 0.36526(10) 0.28835(19) 0.0244(6) Uani 1 1 d .
H6 H 0.5771 0.3329 0.3039 0.029 Uiso 1 1 calc R
C7 C 0.5031(4) 0.39862(10) 0.34630(18) 0.0228(6) Uani 1 1 d .
H7 H 0.4805 0.3891 0.4019 0.027 Uiso 1 1 calc R
C8 C 0.4775(4) 0.44587(10) 0.32336(17) 0.0207(6) Uani 1 1 d .
H8 H 0.4338 0.4683 0.3630 0.025 Uiso 1 1 calc R
C9 C 0.4245(4) 0.61108(11) 0.17967(19) 0.0277(7) Uani 1 1 d .
H9A H 0.4149 0.6458 0.1816 0.042 Uiso 1 1 calc R
H9B H 0.3007 0.5974 0.1681 0.042 Uiso 1 1 calc R
H9C H 0.5116 0.6018 0.1357 0.042 Uiso 1 1 calc R
C10 C 0.5312(4) 0.63036(10) 0.32291(18) 0.0248(6) Uani 1 1 d .
H10A H 0.5024 0.6617 0.2995 0.037 Uiso 1 1 calc R
H10B H 0.6636 0.6292 0.3393 0.037 Uiso 1 1 calc R
H10C H 0.4527 0.6247 0.3716 0.037 Uiso 1 1 calc R
N2 N 0.9406(3) 0.83770(8) 0.24656(15) 0.0213(5) Uani 1 1 d .
C11 C 0.9482(4) 0.79317(10) 0.26333(18) 0.0225(6) Uani 1 1 d D
H11 H 0.930(4) 0.7825(11) 0.3189(9) 0.027 Uiso 1 1 d D
C12 C 0.9853(5) 0.75630(9) 0.19967(18) 0.0243(6) Uani 1 1 d .
H12A H 1.1111 0.7622 0.1762 0.029 Uiso 1 1 calc R
H12B H 0.8931 0.7603 0.1541 0.029 Uiso 1 1 calc R
C13 C 0.9778(4) 0.70501(10) 0.22866(17) 0.0194(6) Uani 1 1 d .
C14 C 0.9254(4) 0.67027(10) 0.17107(17) 0.0199(6) Uani 1 1 d .
H14 H 0.8884 0.6795 0.1167 0.024 Uiso 1 1 calc R
C15 C 0.9269(4) 0.62248(10) 0.19222(18) 0.0217(6) Uani 1 1 d .
H15 H 0.8924 0.5992 0.1521 0.026 Uiso 1 1 calc R
C16 C 0.9784(4) 0.60845(10) 0.27168(18) 0.0221(6) Uani 1 1 d .
H16 H 0.9800 0.5757 0.2861 0.026 Uiso 1 1 calc R
C17 C 1.0276(4) 0.64268(10) 0.33008(18) 0.0213(6) Uani 1 1 d .
H17 H 1.0604 0.6333 0.3849 0.026 Uiso 1 1 calc R
C18 C 1.0292(4) 0.69051(10) 0.30883(17) 0.0205(6) Uani 1 1 d .
H18 H 1.0654 0.7136 0.3489 0.025 Uiso 1 1 calc R
C19 C 0.9639(5) 0.85631(11) 0.16162(19) 0.0301(7) Uani 1 1 d .
H19A H 0.9522 0.8910 0.1623 0.045 Uiso 1 1 calc R
H19B H 0.8671 0.8428 0.1253 0.045 Uiso 1 1 calc R
H19C H 1.0879 0.8475 0.1409 0.045 Uiso 1 1 calc R
C20 C 0.9078(5) 0.87371(11) 0.3115(2) 0.0300(7) Uani 1 1 d .
H20A H 0.9059 0.9054 0.2863 0.045 Uiso 1 1 calc R
H20B H 1.0084 0.8721 0.3530 0.045 Uiso 1 1 calc R
H20C H 0.7872 0.8675 0.3382 0.045 Uiso 1 1 calc R

loop_
_atom_site_aniso_label
_atom_site_aniso_U_11
_atom_site_aniso_U_22
_atom_site_aniso_U_33
_atom_site_aniso_U_23
_atom_site_aniso_U_13
_atom_site_aniso_U_12
Nb1 0.02431(14) 0.01428(12) 0.01362(12) 0.00037(9) -0.00020(10) 0.00150(9)
Nb2 0.02080(17) 0.01266(16) 0.01364(16) -0.00061(12) 0.00022(14) -0.00046(13)
Nb3 0.01976(17) 0.01369(16) 0.01353(16) 0.00139(12) 0.00089(13) 0.00111(13)
Cl1 0.0454(4) 0.0199(3) 0.0156(3) 0.0007(3) -0.0004(3) 0.0025(3)
Cl2 0.0456(5) 0.0242(4) 0.0216(4) -0.0030(3) -0.0035(3) 0.0153(3)
Cl3 0.0311(4) 0.0255(4) 0.0345(4) -0.0003(3) 0.0006(3) -0.0066(3)
Cl4 0.0395(4) 0.0215(3) 0.0151(3) 0.0012(2) 0.0012(3) 0.0062(3)
Cl5 0.0399(4) 0.0167(3) 0.0200(3) -0.0012(3) -0.0033(3) 0.0071(3)
Cl6 0.0313(4) 0.0440(5) 0.0305(4) 0.0041(3) -0.0004(3) -0.0118(3)
Cl7 0.0377(4) 0.0178(3) 0.0207(3) -0.0029(3) 0.0046(3) -0.0087(3)
Cl8 0.0261(4) 0.0300(4) 0.0258(4) 0.0008(3) -0.0005(3) 0.0079(3)
Cl9 0.0295(4) 0.0195(3) 0.0149(3) 0.0002(2) 0.0003(3) -0.0016(3)
Cl10 0.0306(4) 0.0201(3) 0.0224(3) 0.0036(3) 0.0029(3) 0.0081(3)
Cl11 0.0359(4) 0.0205(3) 0.0158(3) -0.0007(3) -0.0014(3) 0.0013(3)
Cl12 0.0262(4) 0.0232(4) 0.0278(4) 0.0015(3) 0.0031(3) -0.0055(3)
N1 0.0158(11) 0.0173(12) 0.0232(12) 0.0006(9) 0.0004(9) -0.0010(9)
C1 0.0179(14) 0.0193(14) 0.0199(13) 0.0009(11) 0.0004(11) -0.0024(11)
C2 0.0283(15) 0.0174(14) 0.0202(14) -0.0010(11) -0.0012(12) -0.0019(12)
C3 0.0165(13) 0.0168(13) 0.0224(14) -0.0002(11) -0.0009(11) -0.0030(10)
C4 0.0177(13) 0.0235(14) 0.0175(13) -0.0007(11) 0.0006(11) -0.0036(11)
C5 0.0193(14) 0.0219(15) 0.0296(16) -0.0086(12) -0.0012(12) 0.0014(11)
C6 0.0235(15) 0.0153(13) 0.0344(17) 0.0011(12) -0.0026(13) 0.0019(11)
C7 0.0229(15) 0.0237(15) 0.0218(14) 0.0027(11) 0.0020(12) -0.0020(12)
C8 0.0231(14) 0.0188(13) 0.0204(14) -0.0035(11) 0.0027(11) -0.0008(11)
C9 0.0302(17) 0.0239(16) 0.0289(16) 0.0050(13) -0.0048(13) 0.0010(12)
C10 0.0267(16) 0.0180(14) 0.0298(16) -0.0036(12) 0.0015(13) 0.0011(12)
N2 0.0188(12) 0.0155(12) 0.0296(13) -0.0004(10) -0.0002(10) 0.0014(9)
C11 0.0210(14) 0.0204(14) 0.0260(15) 0.0004(12) 0.0001(12) -0.0016(11)
C12 0.0327(17) 0.0164(14) 0.0239(15) 0.0005(11) -0.0007(13) -0.0009(12)
C13 0.0165(14) 0.0171(13) 0.0245(14) 0.0015(11) 0.0013(11) 0.0005(11)
C14 0.0173(14) 0.0237(14) 0.0186(14) 0.0017(11) 0.0011(11) 0.0001(11)
C15 0.0198(14) 0.0185(14) 0.0269(15) -0.0066(11) 0.0056(12) -0.0018(11)
C16 0.0194(14) 0.0149(13) 0.0319(16) 0.0025(11) 0.0054(12) 0.0012(11)
C17 0.0180(14) 0.0231(14) 0.0229(14) 0.0045(11) -0.0013(11) 0.0000(11)
C18 0.0192(14) 0.0200(14) 0.0224(14) -0.0030(11) -0.0006(11) -0.0022(11)
C19 0.0364(18) 0.0229(15) 0.0311(17) 0.0055(13) 0.0013(14) 0.0021(13)
C20 0.0281(17) 0.0216(15) 0.0402(18) -0.0087(13) 0.0024(14) 0.0032(12)

loop_
_atom_type_symbol
_atom_type_description
_atom_type_scat_dispersion_real
_atom_type_scat_dispersion_imag
_atom_type_scat_source
C C 0.0033 0.0016 'International Tables Vol C Tables 4.2.6.8 and 6.1.1.4'
H H 0.0000 0.0000 'International Tables Vol C Tables 4.2.6.8 and 6.1.1.4'
N N 0.0061 0.0033 'International Tables Vol C Tables 4.2.6.8 and 6.1.1.4'
Cl Cl 0.1484 0.1585 'International Tables Vol C Tables 4.2.6.8 and 6.1.1.4'
Nb Nb -2.0727 0.6215 'International Tables Vol C Tables 4.2.6.8 and 6.1.1.4'

loop_
_geom_angle_atom_site_label_1
_geom_angle_atom_site_label_2
_geom_angle_atom_site_label_3
_geom_angle
_geom_angle_site_symmetry_1
_geom_angle_site_symmetry_3
Cl2 Nb1 Cl3 90.03(3) . .
Cl2 Nb1 Cl6 91.88(3) . .
Cl3 Nb1 Cl6 176.96(3) . .
Cl2 Nb1 Cl5 176.88(3) . .
Cl3 Nb1 Cl5 88.65(3) . .
Cl6 Nb1 Cl5 89.55(3) . .
Cl2 Nb1 Cl1 90.47(3) . .
Cl3 Nb1 Cl1 89.37(3) . .
Cl6 Nb1 Cl1 88.25(3) . .
Cl5 Nb1 Cl1 92.35(3) . .
Cl2 Nb1 Cl4 88.27(3) . .
Cl3 Nb1 Cl4 92.21(3) . .
Cl6 Nb1 Cl4 90.21(3) . .
Cl5 Nb1 Cl4 88.95(2) . .
Cl1 Nb1 Cl4 177.98(3) . .
Cl8 Nb2 Cl8 180.00(4) . 3_567
Cl8 Nb2 Cl7 90.43(3) . .
Cl8 Nb2 Cl7 89.57(3) 3_567 .
Cl8 Nb2 Cl7 89.57(3) . 3_567
Cl8 Nb2 Cl7 90.43(3) 3_567 3_567
Cl7 Nb2 Cl7 180.0 . 3_567
Cl8 Nb2 Cl9 89.71(3) . .
Cl8 Nb2 Cl9 90.29(3) 3_567 .
Cl7 Nb2 Cl9 89.75(2) . .
Cl7 Nb2 Cl9 90.25(2) 3_567 .
Cl8 Nb2 Cl9 90.29(3) . 3_567
Cl8 Nb2 Cl9 89.71(3) 3_567 3_567
Cl7 Nb2 Cl9 90.25(2) . 3_567
Cl7 Nb2 Cl9 89.75(2) 3_567 3_567
Cl9 Nb2 Cl9 180.0 . 3_567
Cl11 Nb3 Cl11 180.0 . 3_566
Cl11 Nb3 Cl10 89.98(2) . 3_566
Cl11 Nb3 Cl10 90.02(2) 3_566 3_566
Cl11 Nb3 Cl10 90.02(2) . .
Cl11 Nb3 Cl10 89.98(2) 3_566 .
Cl10 Nb3 Cl10 180.0 3_566 .
Cl11 Nb3 Cl12 89.95(3) . .
Cl11 Nb3 Cl12 90.05(3) 3_566 .
Cl10 Nb3 Cl12 89.79(3) 3_566 .
Cl10 Nb3 Cl12 90.21(3) . .
Cl11 Nb3 Cl12 90.05(3) . 3_566
Cl11 Nb3 Cl12 89.95(3) 3_566 3_566
Cl10 Nb3 Cl12 90.21(3) 3_566 3_566
Cl10 Nb3 Cl12 89.79(3) . 3_566
Cl12 Nb3 Cl12 180.00(3) . 3_566
C1 N1 C9 122.9(2) . .
C1 N1 C10 122.0(2) . .
C9 N1 C10 115.1(2) . .
N1 C1 C2 123.1(3) . .
N1 C1 H1 115.7(18) . .
C2 C1 H1 121.2(18) . .
C1 C2 C3 115.6(2) . .
C1 C2 H2A 108.4 . .
C3 C2 H2A 108.4 . .
C1 C2 H2B 108.4 . .
C3 C2 H2B 108.4 . .
H2A C2 H2B 107.4 . .
C8 C3 C4 118.9(3) . .
C8 C3 C2 122.9(2) . .
C4 C3 C2 118.2(2) . .
C5 C4 C3 120.4(3) . .
C5 C4 H4 119.8 . .
C3 C4 H4 119.8 . .
C6 C5 C4 120.5(3) . .
C6 C5 H5 119.8 . .
C4 C5 H5 119.8 . .
C5 C6 C7 119.4(3) . .
C5 C6 H6 120.3 . .
C7 C6 H6 120.3 . .
C6 C7 C8 120.4(3) . .
C6 C7 H7 119.8 . .
C8 C7 H7 119.8 . .
C7 C8 C3 120.4(3) . .
C7 C8 H8 119.8 . .
C3 C8 H8 119.8 . .
N1 C9 H9A 109.5 . .
N1 C9 H9B 109.5 . .
H9A C9 H9B 109.5 . .
N1 C9 H9C 109.5 . .
H9A C9 H9C 109.5 . .
H9B C9 H9C 109.5 . .
N1 C10 H10A 109.5 . .
N1 C10 H10B 109.5 . .
H10A C10 H10B 109.5 . .
N1 C10 H10C 109.5 . .
H10A C10 H10C 109.5 . .
H10B C10 H10C 109.5 . .
C11 N2 C19 122.5(3) . .
C11 N2 C20 121.9(3) . .
C19 N2 C20 115.7(2) . .
N2 C11 C12 123.0(3) . .
N2 C11 H11 120(2) . .
C12 C11 H11 117(2) . .
C11 C12 C13 116.4(2) . .
C11 C12 H12A 108.2 . .
C13 C12 H12A 108.2 . .
C11 C12 H12B 108.2 . .
C13 C12 H12B 108.2 . .
H12A C12 H12B 107.3 . .
C14 C13 C18 118.4(2) . .
C14 C13 C12 118.1(2) . .
C18 C13 C12 123.4(3) . .
C15 C14 C13 120.9(3) . .
C15 C14 H14 119.6 . .
C13 C14 H14 119.6 . .
C14 C15 C16 120.3(3) . .
C14 C15 H15 119.9 . .
C16 C15 H15 119.9 . .
C15 C16 C17 119.5(3) . .
C15 C16 H16 120.3 . .
C17 C16 H16 120.3 . .
C18 C17 C16 120.4(3) . .
C18 C17 H17 119.8 . .
C16 C17 H17 119.8 . .
C17 C18 C13 120.5(3) . .
C17 C18 H18 119.8 . .
C13 C18 H18 119.8 . .
N2 C19 H19A 109.5 . .
N2 C19 H19B 109.5 . .
H19A C19 H19B 109.5 . .
N2 C19 H19C 109.5 . .
H19A C19 H19C 109.5 . .
H19B C19 H19C 109.5 . .
N2 C20 H20A 109.5 . .
N2 C20 H20B 109.5 . .
H20A C20 H20B 109.5 . .
N2 C20 H20C 109.5 . .
H20A C20 H20C 109.5 . .
H20B C20 H20C 109.5 . .

loop_
_geom_bond_atom_site_label_1
_geom_bond_atom_site_label_2
_geom_bond_distance
_geom_bond_site_symmetry_2
Nb1 Cl2 2.3416(8) .
Nb1 Cl3 2.3432(8) .
Nb1 Cl6 2.3467(8) .
Nb1 Cl5 2.3546(7) .
Nb1 Cl1 2.3547(8) .
Nb1 Cl4 2.3594(7) .
Nb2 Cl8 2.3458(7) .
Nb2 Cl8 2.3458(7) 3_567
Nb2 Cl7 2.3468(7) .
Nb2 Cl7 2.3468(7) 3_567
Nb2 Cl9 2.3621(7) .
Nb2 Cl9 2.3621(7) 3_567
Nb3 Cl11 2.3480(7) .
Nb3 Cl11 2.3480(7) 3_566
Nb3 Cl10 2.3524(7) 3_566
Nb3 Cl10 2.3524(7) .
Nb3 Cl12 2.3539(7) .
Nb3 Cl12 2.3539(7) 3_566
N1 C1 1.285(4) .
N1 C9 1.469(4) .
N1 C10 1.476(3) .
C1 C2 1.488(4) .
C1 H1 0.957(10) .
C2 C3 1.511(4) .
C2 H2A 0.9900 .
C2 H2B 0.9900 .
C3 C8 1.394(4) .
C3 C4 1.398(4) .
C4 C5 1.387(4) .
C4 H4 0.9500 .
C5 C6 1.387(4) .
C5 H5 0.9500 .
C6 C7 1.389(4) .
C6 H6 0.9500 .
C7 C8 1.391(4) .
C7 H7 0.9500 .
C8 H8 0.9500 .
C9 H9A 0.9800 .
C9 H9B 0.9800 .
C9 H9C 0.9800 .
C10 H10A 0.9800 .
C10 H10B 0.9800 .
C10 H10C 0.9800 .
N2 C11 1.282(4) .
N2 C19 1.475(4) .
N2 C20 1.475(4) .
C11 C12 1.483(4) .
C11 H11 0.953(10) .
C12 C13 1.516(4) .
C12 H12A 0.9900 .
C12 H12B 0.9900 .
C13 C14 1.396(4) .
C13 C18 1.401(4) .
C14 C15 1.386(4) .
C14 H14 0.9500 .
C15 C16 1.387(4) .
C15 H15 0.9500 .
C16 C17 1.389(4) .
C16 H16 0.9500 .
C17 C18 1.387(4) .
C17 H17 0.9500 .
C18 H18 0.9500 .
C19 H19A 0.9800 .
C19 H19B 0.9800 .
C19 H19C 0.9800 .
C20 H20A 0.9800 .
C20 H20B 0.9800 .
C20 H20C 0.9800 .

loop_
_geom_torsion_atom_site_label_1
_geom_torsion_atom_site_label_2
_geom_torsion_atom_site_label_3
_geom_torsion_atom_site_label_4
_geom_torsion
C9 N1 C1 C2 -1.5(4)
C10 N1 C1 C2 179.1(3)
N1 C1 C2 C3 -177.4(3)
C1 C2 C3 C8 36.3(4)
C1 C2 C3 C4 -147.8(3)
C8 C3 C4 C5 -0.1(4)
C2 C3 C4 C5 -176.2(3)
C3 C4 C5 C6 -0.7(4)
C4 C5 C6 C7 0.2(4)
C5 C6 C7 C8 1.0(4)
C6 C7 C8 C3 -1.9(4)
C4 C3 C8 C7 1.4(4)
C2 C3 C8 C7 177.3(3)
C19 N2 C11 C12 1.5(4)
C20 N2 C11 C12 -178.5(3)
N2 C11 C12 C13 -176.3(3)
C11 C12 C13 C14 150.9(3)
C11 C12 C13 C18 -32.3(4)
C18 C13 C14 C15 -0.9(4)
C12 C13 C14 C15 176.0(3)
C13 C14 C15 C16 0.8(4)
C14 C15 C16 C17 0.3(4)
C15 C16 C17 C18 -1.3(4)
C16 C17 C18 C13 1.2(4)
C14 C13 C18 C17 -0.1(4)
C12 C13 C18 C17 -176.8(3)
